data_2216619
loop_
_publ_author_name
'Yue, Weimin'
'Bishop, Roger'
'Craig, Donald C.'
'Scudder, Marcia L.'

_publ_section_title 2,7,9-Trimethyl-8-oxatetracyclo[5.4.1.1^3,10^.0^5,9^]tridecan-<i>endo</i>-2-ol
_journal_coeditor_code LH2534
_journal_issue 12
_journal_name_full 'Acta Crystallographica Section E'
_journal_page_first o4689
_journal_page_last o4689
_journal_paper_doi 10.1107/S1600536807054207
_journal_volume 63
_journal_year 2007
_chemical_formula_iupac 'C15 H24 O2'
_chemical_formula_moiety 'C15 H24 O2'
_chemical_formula_sum 'C15 H24 O2'
_chemical_formula_weight 236.4
_chemical_name_systematic 2,7,9-Trimethyl-8-oxatetracyclo[5.4.1.1^3,10^.0^5,9^]tridecan-<i>endo</i>-2-ol
_space_group_crystal_system monoclinic
_space_group_name_H-M_alt 'P 1 21/c 1'
_symmetry_space_group_name_Hall '-P 2ybc'
_atom_type_scat_source 'International Tables for X-ray Crystallography, Vol. IV'
_cell_angle_alpha 90
_cell_angle_beta 113.310(10)
_cell_angle_gamma 90
_cell_formula_units_Z 4
_cell_length_a 7.0910(10)
_cell_length_b 12.465(2)
_cell_length_c 15.842(3)
_cell_measurement_reflns_used 11
_cell_measurement_temperature 294
_cell_measurement_theta_max 30
_cell_measurement_theta_min 25
_cell_volume 1286.0(4)
_diffrn_measured_fraction_theta_full 1.00
_diffrn_measured_fraction_theta_max 1.00
_diffrn_measurement_device_type 'Enraf--Nonius CAD-4'
_diffrn_measurement_method \w--2\q
_diffrn_radiation_type 'Cu K\a'
_diffrn_radiation_wavelength 1.54184
_diffrn_reflns_av_R_equivalents 0.024
_diffrn_reflns_limit_h_max 0
_diffrn_reflns_limit_h_min -8
_diffrn_reflns_limit_k_max 15
_diffrn_reflns_limit_k_min 0
_diffrn_reflns_limit_l_max 19
_diffrn_reflns_limit_l_min -19
_diffrn_reflns_number 2614
_diffrn_reflns_theta_full 70
_diffrn_reflns_theta_max 70
_diffrn_standards_decay_% 10
_diffrn_standards_interval_time 30
_diffrn_standards_number 1
_exptl_absorpt_coefficient_mu 0.615
_exptl_absorpt_correction_T_max 0.94
_exptl_absorpt_correction_T_min 0.86
_exptl_absorpt_correction_type analytical
_exptl_absorpt_process_details '(de Meulenaer & Tompa, 1965)'
_exptl_crystal_colour colourless
_exptl_crystal_density_diffrn 1.22
_exptl_crystal_density_method 'not measured'
_exptl_crystal_description prism
_exptl_crystal_F_000 520.0
_exptl_crystal_size_max 0.46
_exptl_crystal_size_mid 0.13
_exptl_crystal_size_min 0.12
_refine_diff_density_max 0.24
_refine_diff_density_min -0.19
_refine_ls_extinction_method none
_refine_ls_goodness_of_fit_ref 1.87
_refine_ls_hydrogen_treatment constr
_refine_ls_number_parameters 155
_refine_ls_number_reflns 1989
_refine_ls_number_restraints 0
_refine_ls_R_factor_gt 0.041
_refine_ls_shift/su_max 0.004
_refine_ls_structure_factor_coef F
_refine_ls_weighting_details 'w = 1/[\s^2^(F) + 0.0004F^2^]'
_refine_ls_weighting_scheme calc
_refine_ls_wR_factor_ref 0.067
_reflns_number_gt 1989
_reflns_number_total 2418
_reflns_threshold_expression I>2\s(I)
_cod_data_source_file lh2534.cif
_cod_data_source_block I
_cod_database_code 2216619
_cod_database_fobs_code 2216619

loop_
_atom_site_type_symbol
_atom_site_label
_atom_site_fract_x
_atom_site_fract_y
_atom_site_fract_z
_atom_site_U_iso_or_equiv
_atom_site_adp_type
_atom_site_occupancy
O O1 0.93315(15) 0.19894(9) 0.66106(7) 0.0409(3) Uani 1.0
O O2 0.24261(18) 0.23575(10) 0.57560(9) 0.0541(4) Uani 1.0
C C1 0.6692(3) 0.39340(10) 0.75710(10) 0.0537(5) Uani 1.0
C C2 0.8213(2) 0.36120(10) 0.71550(10) 0.0441(4) Uani 1.0
C C3 0.8905(2) 0.24190(10) 0.73660(10) 0.0402(4) Uani 1.0
C C4 0.7316(2) 0.16210(10) 0.74780(10) 0.0424(4) Uani 1.0
C C5 0.5458(3) 0.21090(10) 0.76010(10) 0.0476(4) Uani 1.0
C C6 0.4813(3) 0.32070(10) 0.71680(10) 0.0448(4) Uani 1.0
C C7 0.3811(2) 0.32410(10) 0.61030(10) 0.0435(4) Uani 1.0
C C8 0.5328(2) 0.32120(10) 0.56110(10) 0.0414(4) Uani 1.0
C C9 0.7237(3) 0.38790(10) 0.61340(10) 0.0464(4) Uani 1.0
C C10 1.0909(3) 0.2372(2) 0.82150(10) 0.0595(5) Uani 1.0
C C11 0.2560(3) 0.4281(2) 0.5807(2) 0.0664(6) Uani 1.0
C C12 0.6750(3) 0.08620(10) 0.66550(10) 0.0479(4) Uani 1.0
C C13 0.7535(2) 0.14000(10) 0.60000(10) 0.0405(4) Uani 1.0
C C14 0.5933(2) 0.21350(10) 0.53130(10) 0.0448(4) Uani 1.0
C C15 0.8325(3) 0.0601(2) 0.54880(10) 0.0620(5) Uani 1.0
H H1O2 0.1406 0.2236 0.6038 0.054 Uani 1.0
H H1C1 0.6273 0.4700 0.7417 0.054 Uani 1.0
H H2C1 0.7339 0.3847 0.8254 0.054 Uani 1.0
H HC2 0.9460 0.4072 0.7441 0.044 Uani 1.0
H HC4 0.8074 0.1184 0.8040 0.042 Uani 1.0
H H1C5 0.5800 0.2175 0.8275 0.048 Uani 1.0
H H2C5 0.4270 0.1609 0.7319 0.048 Uani 1.0
H HC6 0.3770 0.3488 0.7391 0.045 Uani 1.0
H HC8 0.4604 0.3612 0.5024 0.041 Uani 1.0
H H1C9 0.6844 0.4655 0.6065 0.046 Uani 1.0
H H2C9 0.8269 0.3745 0.5862 0.046 Uani 1.0
H H1C10 1.1920 0.2883 0.8141 0.060 Uani 1.0
H H2C10 1.0646 0.2575 0.8770 0.060 Uani 1.0
H H3C10 1.1475 0.1627 0.8292 0.060 Uani 1.0
H H1C11 0.1902 0.4316 0.5121 0.066 Uani 1.0
H H2C11 0.1474 0.4293 0.6060 0.066 Uani 1.0
H H3C11 0.3491 0.4912 0.6047 0.066 Uani 1.0
H H1C12 0.5228 0.0763 0.6356 0.048 Uani 1.0
H H2C12 0.7426 0.0149 0.6854 0.048 Uani 1.0
H H1C14 0.4642 0.1705 0.5040 0.045 Uani 1.0
H H2C14 0.6450 0.2307 0.4826 0.045 Uani 1.0
H H1C15 0.7150 0.0171 0.5055 0.062 Uani 1.0
H H2C15 0.8997 0.0998 0.5133 0.062 Uani 1.0
H H3C15 0.9346 0.0111 0.5940 0.062 Uani 1.0

loop_
_atom_site_aniso_label
_atom_site_aniso_U_11
_atom_site_aniso_U_22
_atom_site_aniso_U_33
_atom_site_aniso_U_12
_atom_site_aniso_U_13
_atom_site_aniso_U_23
_atom_site_aniso_type_symbol
O1 0.0355(6) 0.0523(6) 0.0366(5) 0.0004(4) 0.0162(4) -0.0038(4) O
O2 0.0440(7) 0.0603(7) 0.0598(7) -0.0137(5) 0.0223(6) -0.0088(6) O
C1 0.0580(10) 0.0497(9) 0.0590(10) -0.0094(8) 0.0293(9) -0.0190(8) C
C2 0.0416(8) 0.0440(8) 0.0483(8) -0.0117(6) 0.0196(7) -0.0112(7) C
C3 0.0362(8) 0.0524(9) 0.0321(7) -0.0014(6) 0.0137(6) -0.0028(6) C
C4 0.0455(9) 0.0458(8) 0.0379(8) 0.0011(6) 0.0185(7) 0.0067(6) C
C5 0.0520(10) 0.0550(10) 0.0441(8) -0.0015(7) 0.0283(8) 0.0031(7) C
C6 0.0463(9) 0.0447(8) 0.0529(9) -0.0016(7) 0.0297(7) -0.0078(7) C
C7 0.0378(8) 0.0416(8) 0.0533(9) -0.0007(6) 0.0204(7) 0.0000(7) C
C8 0.0385(8) 0.0451(8) 0.0405(8) 0.0040(6) 0.0156(6) 0.0093(6) C
C9 0.0472(9) 0.0391(8) 0.0582(9) -0.0024(6) 0.0266(7) 0.0079(7) C
C10 0.0413(9) 0.094(2) 0.0370(8) -0.0003(9) 0.0094(7) -0.0025(9) C
C11 0.0520(10) 0.0590(10) 0.0920(10) 0.0178(8) 0.0330(10) 0.0130(10) C
C12 0.0560(10) 0.0371(8) 0.0552(9) -0.0009(7) 0.0273(8) 0.0007(7) C
C13 0.0409(8) 0.0417(8) 0.0399(8) -0.0008(6) 0.0169(6) -0.0067(6) C
C14 0.0431(8) 0.0572(9) 0.0323(7) 0.0005(7) 0.0130(6) -0.0039(6) C
C15 0.0630(10) 0.0630(10) 0.0660(10) 0.0033(9) 0.0323(9) -0.0214(9) C

loop_
_geom_angle_atom_site_label_1
_geom_angle_atom_site_label_2
_geom_angle_atom_site_label_3
_geom_angle_site_symmetry_1
_geom_angle_site_symmetry_2
_geom_angle_site_symmetry_3
_geom_angle
_geom_angle_publ_flag
C3 O1 C13 1_555 1_555 1_555 108.80(10) no
C7 O2 H1O2 1_555 1_555 1_555 116.9 no
C2 C1 C6 1_555 1_555 1_555 108.20(10) no
C2 C1 H1C1 1_555 1_555 1_555 109.8 no
C2 C1 H2C1 1_555 1_555 1_555 109.8 no
C6 C1 H1C1 1_555 1_555 1_555 109.8 no
C6 C1 H2C1 1_555 1_555 1_555 109.8 no
H1C1 C1 H2C1 1_555 1_555 1_555 109.5 no
C1 C2 C3 1_555 1_555 1_555 112.10(10) no
C1 C2 C9 1_555 1_555 1_555 107.40(10) no
C1 C2 HC2 1_555 1_555 1_555 107.7 no
C3 C2 C9 1_555 1_555 1_555 114.10(10) no
C3 C2 HC2 1_555 1_555 1_555 107.7 no
C9 C2 HC2 1_555 1_555 1_555 107.7 no
O1 C3 C2 1_555 1_555 1_555 109.10(10) no
O1 C3 C4 1_555 1_555 1_555 104.70(10) no
O1 C3 C10 1_555 1_555 1_555 106.80(10) no
C2 C3 C4 1_555 1_555 1_555 116.80(10) no
C2 C3 C10 1_555 1_555 1_555 109.30(10) no
C4 C3 C10 1_555 1_555 1_555 109.70(10) no
C3 C4 C5 1_555 1_555 1_555 117.10(10) no
C3 C4 C12 1_555 1_555 1_555 104.70(10) no
C3 C4 HC4 1_555 1_555 1_555 106.8 no
C5 C4 C12 1_555 1_555 1_555 113.90(10) no
C5 C4 HC4 1_555 1_555 1_555 106.8 no
C12 C4 HC4 1_555 1_555 1_555 106.8 no
C4 C5 C6 1_555 1_555 1_555 114.90(10) no
C4 C5 H1C5 1_555 1_555 1_555 108.1 no
C4 C5 H2C5 1_555 1_555 1_555 108.1 no
C6 C5 H1C5 1_555 1_555 1_555 108.1 no
C6 C5 H2C5 1_555 1_555 1_555 108.1 no
H1C5 C5 H2C5 1_555 1_555 1_555 109.5 no
C1 C6 C5 1_555 1_555 1_555 106.80(10) no
C1 C6 C7 1_555 1_555 1_555 112.80(10) no
C1 C6 HC6 1_555 1_555 1_555 106.8 no
C5 C6 C7 1_555 1_555 1_555 116.20(10) no
C5 C6 HC6 1_555 1_555 1_555 106.8 no
C7 C6 HC6 1_555 1_555 1_555 106.8 no
O2 C7 C6 1_555 1_555 1_555 110.30(10) no
O2 C7 C8 1_555 1_555 1_555 107.10(10) no
O2 C7 C11 1_555 1_555 1_555 107.80(10) no
C6 C7 C8 1_555 1_555 1_555 115.70(10) no
C6 C7 C11 1_555 1_555 1_555 108.40(10) no
C8 C7 C11 1_555 1_555 1_555 107.20(10) no
C7 C8 C9 1_555 1_555 1_555 110.80(10) no
C7 C8 C14 1_555 1_555 1_555 120.30(10) no
C7 C8 HC8 1_555 1_555 1_555 104.6 no
C9 C8 C14 1_555 1_555 1_555 110.30(10) no
C9 C8 HC8 1_555 1_555 1_555 104.6 no
C14 C8 HC8 1_555 1_555 1_555 104.6 no
C2 C9 C8 1_555 1_555 1_555 113.00(10) no
C2 C9 H1C9 1_555 1_555 1_555 108.6 no
C2 C9 H2C9 1_555 1_555 1_555 108.6 no
C8 C9 H1C9 1_555 1_555 1_555 108.6 no
C8 C9 H2C9 1_555 1_555 1_555 108.6 no
H1C9 C9 H2C9 1_555 1_555 1_555 109.5 no
C3 C10 H1C10 1_555 1_555 1_555 109.5 no
C3 C10 H2C10 1_555 1_555 1_555 109.5 no
C3 C10 H3C10 1_555 1_555 1_555 109.5 no
H1C10 C10 H2C10 1_555 1_555 1_555 109.5 no
H1C10 C10 H3C10 1_555 1_555 1_555 109.5 no
H2C10 C10 H3C10 1_555 1_555 1_555 109.5 no
C7 C11 H1C11 1_555 1_555 1_555 109.5 no
C7 C11 H2C11 1_555 1_555 1_555 109.5 no
C7 C11 H3C11 1_555 1_555 1_555 109.5 no
H1C11 C11 H2C11 1_555 1_555 1_555 109.5 no
H1C11 C11 H3C11 1_555 1_555 1_555 109.5 no
H2C11 C11 H3C11 1_555 1_555 1_555 109.5 no
C4 C12 C13 1_555 1_555 1_555 105.40(10) no
C4 C12 H1C12 1_555 1_555 1_555 110.5 no
C4 C12 H2C12 1_555 1_555 1_555 110.5 no
C13 C12 H1C12 1_555 1_555 1_555 110.5 no
C13 C12 H2C12 1_555 1_555 1_555 110.5 no
H1C12 C12 H2C12 1_555 1_555 1_555 109.5 no
O1 C13 C12 1_555 1_555 1_555 103.30(10) no
O1 C13 C14 1_555 1_555 1_555 112.20(10) no
O1 C13 C15 1_555 1_555 1_555 105.90(10) no
C12 C13 C14 1_555 1_555 1_555 112.50(10) no
C12 C13 C15 1_555 1_555 1_555 112.8(2) no
C14 C13 C15 1_555 1_555 1_555 109.80(10) no
C8 C14 C13 1_555 1_555 1_555 121.60(10) no
C8 C14 H1C14 1_555 1_555 1_555 106.4 no
C8 C14 H2C14 1_555 1_555 1_555 106.4 no
C13 C14 H1C14 1_555 1_555 1_555 106.4 no
C13 C14 H2C14 1_555 1_555 1_555 106.4 no
H1C14 C14 H2C14 1_555 1_555 1_555 109.5 no
C13 C15 H1C15 1_555 1_555 1_555 109.5 no
C13 C15 H2C15 1_555 1_555 1_555 109.5 no
C13 C15 H3C15 1_555 1_555 1_555 109.5 no
H1C15 C15 H2C15 1_555 1_555 1_555 109.5 no
H1C15 C15 H3C15 1_555 1_555 1_555 109.5 no
H2C15 C15 H3C15 1_555 1_555 1_555 109.5 no

loop_
_geom_bond_atom_site_label_1
_geom_bond_atom_site_label_2
_geom_bond_site_symmetry_1
_geom_bond_site_symmetry_2
_geom_bond_distance
_geom_bond_publ_flag
O1 C3 1_555 1_555 1.448(2) no
O1 C13 1_555 1_555 1.457(2) no
O2 C7 1_555 1_555 1.432(2) no
O2 H1O2 1_555 1_555 1.000 no
C1 C2 1_555 1_555 1.524(2) no
C1 C6 1_555 1_555 1.526(2) no
C1 H1C1 1_555 1_555 1.000 no
C1 H2C1 1_555 1_555 1.000 no
C2 C3 1_555 1_555 1.559(2) no
C2 C9 1_555 1_555 1.523(2) no
C2 HC2 1_555 1_555 1.000 no
C3 C4 1_555 1_555 1.566(2) no
C3 C10 1_555 1_555 1.523(2) no
C4 C5 1_555 1_555 1.532(2) no
C4 C12 1_555 1_555 1.530(2) no
C4 HC4 1_555 1_555 1.000 no
C5 C6 1_555 1_555 1.518(2) no
C5 H1C5 1_555 1_555 1.000 no
C5 H2C5 1_555 1_555 1.000 no
C6 C7 1_555 1_555 1.551(2) no
C6 HC6 1_555 1_555 1.000 no
C7 C8 1_555 1_555 1.559(2) no
C7 C11 1_555 1_555 1.536(2) no
C8 C9 1_555 1_555 1.524(2) no
C8 C14 1_555 1_555 1.539(2) no
C8 HC8 1_555 1_555 1.000 no
C9 H1C9 1_555 1_555 1.000 no
C9 H2C9 1_555 1_555 1.000 no
C10 H1C10 1_555 1_555 1.000 no
C10 H2C10 1_555 1_555 1.000 no
C10 H3C10 1_555 1_555 1.000 no
C11 H1C11 1_555 1_555 1.000 no
C11 H2C11 1_555 1_555 1.000 no
C11 H3C11 1_555 1_555 1.000 no
C12 C13 1_555 1_555 1.515(2) no
C12 H1C12 1_555 1_555 1.000 no
C12 H2C12 1_555 1_555 1.000 no
C13 C14 1_555 1_555 1.528(2) no
C13 C15 1_555 1_555 1.524(2) no
C14 H1C14 1_555 1_555 1.000 no
C14 H2C14 1_555 1_555 1.000 no
C15 H1C15 1_555 1_555 1.000 no
C15 H2C15 1_555 1_555 1.000 no
C15 H3C15 1_555 1_555 1.000 no

loop_
_geom_hbond_atom_site_label_D
_geom_hbond_atom_site_label_H
_geom_hbond_atom_site_label_A
_geom_hbond_site_symmetry_A
_geom_hbond_distance_DH
_geom_hbond_distance_HA
_geom_hbond_distance_DA
_geom_hbond_angle_DHA
_geom_hbond_publ_flag
O2 H2 O1 1_455 0.914 2.124 3.035(2) 174 yes

loop_
_geom_torsion_atom_site_label_1
_geom_torsion_atom_site_label_2
_geom_torsion_atom_site_label_3
_geom_torsion_atom_site_label_4
_geom_torsion_site_symmetry_1
_geom_torsion_site_symmetry_2
_geom_torsion_site_symmetry_3
_geom_torsion_site_symmetry_4
_geom_torsion
_geom_torsion_publ_flag
C13 O1 C3 C2 1_555 1_555 1_555 1_555 -97.40(10) no
C13 O1 C3 C4 1_555 1_555 1_555 1_555 28.30(10) no
C13 O1 C3 C10 1_555 1_555 1_555 1_555 144.60(10) no
C3 O1 C13 C12 1_555 1_555 1_555 1_555 -37.60(10) no
C3 O1 C13 C14 1_555 1_555 1_555 1_555 83.80(10) no
C3 O1 C13 C15 1_555 1_555 1_555 1_555 -156.40(10) no
H1O2 O2 C7 C6 1_555 1_555 1_555 1_555 49.4 no
H1O2 O2 C7 C8 1_555 1_555 1_555 1_555 176.0 no
H1O2 O2 C7 C11 1_555 1_555 1_555 1_555 -68.8 no
C6 C1 C2 C3 1_555 1_555 1_555 1_555 -59.6(2) no
C6 C1 C2 C9 1_555 1_555 1_555 1_555 66.5(2) no
C6 C1 C2 HC2 1_555 1_555 1_555 1_555 -177.8 no
H1C1 C1 C2 C3 1_555 1_555 1_555 1_555 -179.4 no
H1C1 C1 C2 C9 1_555 1_555 1_555 1_555 -53.3 no
H1C1 C1 C2 HC2 1_555 1_555 1_555 1_555 62.4 no
H2C1 C1 C2 C3 1_555 1_555 1_555 1_555 60.2 no
H2C1 C1 C2 C9 1_555 1_555 1_555 1_555 -173.7 no
H2C1 C1 C2 HC2 1_555 1_555 1_555 1_555 -58.0 no
C2 C1 C6 C5 1_555 1_555 1_555 1_555 72.6(2) no
C2 C1 C6 C7 1_555 1_555 1_555 1_555 -56.3(2) no
C2 C1 C6 HC6 1_555 1_555 1_555 1_555 -173.3 no
H1C1 C1 C6 C5 1_555 1_555 1_555 1_555 -167.6 no
H1C1 C1 C6 C7 1_555 1_555 1_555 1_555 63.5 no
H1C1 C1 C6 HC6 1_555 1_555 1_555 1_555 -53.5 no
H2C1 C1 C6 C5 1_555 1_555 1_555 1_555 -47.2 no
H2C1 C1 C6 C7 1_555 1_555 1_555 1_555 -176.1 no
H2C1 C1 C6 HC6 1_555 1_555 1_555 1_555 66.9 no
C1 C2 C3 O1 1_555 1_555 1_555 1_555 148.60(10) no
C1 C2 C3 C4 1_555 1_555 1_555 1_555 30.2(2) no
C1 C2 C3 C10 1_555 1_555 1_555 1_555 -95.0(2) no
C9 C2 C3 O1 1_555 1_555 1_555 1_555 26.2(2) no
C9 C2 C3 C4 1_555 1_555 1_555 1_555 -92.2(2) no
C9 C2 C3 C10 1_555 1_555 1_555 1_555 142.60(10) no
HC2 C2 C3 O1 1_555 1_555 1_555 1_555 -93.2 no
HC2 C2 C3 C4 1_555 1_555 1_555 1_555 148.4 no
HC2 C2 C3 C10 1_555 1_555 1_555 1_555 23.2 no
C1 C2 C9 C8 1_555 1_555 1_555 1_555 -65.4(2) no
C1 C2 C9 H1C9 1_555 1_555 1_555 1_555 55.1 no
C1 C2 C9 H2C9 1_555 1_555 1_555 1_555 174.1 no
C3 C2 C9 C8 1_555 1_555 1_555 1_555 59.5(2) no
C3 C2 C9 H1C9 1_555 1_555 1_555 1_555 -180.0 no
C3 C2 C9 H2C9 1_555 1_555 1_555 1_555 -61.0 no
HC2 C2 C9 C8 1_555 1_555 1_555 1_555 178.9 no
HC2 C2 C9 H1C9 1_555 1_555 1_555 1_555 -60.6 no
HC2 C2 C9 H2C9 1_555 1_555 1_555 1_555 58.4 no
O1 C3 C4 C5 1_555 1_555 1_555 1_555 -134.90(10) no
O1 C3 C4 C12 1_555 1_555 1_555 1_555 -7.7(2) no
O1 C3 C4 HC4 1_555 1_555 1_555 1_555 105.4 no
C2 C3 C4 C5 1_555 1_555 1_555 1_555 -14.2(2) no
C2 C3 C4 C12 1_555 1_555 1_555 1_555 113.10(10) no
C2 C3 C4 HC4 1_555 1_555 1_555 1_555 -133.8 no
C10 C3 C4 C5 1_555 1_555 1_555 1_555 110.8(2) no
C10 C3 C4 C12 1_555 1_555 1_555 1_555 -121.90(10) no
C10 C3 C4 HC4 1_555 1_555 1_555 1_555 -8.8 no
O1 C3 C10 H1C10 1_555 1_555 1_555 1_555 67.1 no
O1 C3 C10 H2C10 1_555 1_555 1_555 1_555 -172.9 no
O1 C3 C10 H3C10 1_555 1_555 1_555 1_555 -52.9 no
C2 C3 C10 H1C10 1_555 1_555 1_555 1_555 -50.8 no
C2 C3 C10 H2C10 1_555 1_555 1_555 1_555 69.2 no
C2 C3 C10 H3C10 1_555 1_555 1_555 1_555 -170.8 no
C4 C3 C10 H1C10 1_555 1_555 1_555 1_555 -180.0 no
C4 C3 C10 H2C10 1_555 1_555 1_555 1_555 -60.0 no
C4 C3 C10 H3C10 1_555 1_555 1_555 1_555 60.0 no
C3 C4 C5 C6 1_555 1_555 1_555 1_555 27.7(2) no
C3 C4 C5 H1C5 1_555 1_555 1_555 1_555 -93.1 no
C3 C4 C5 H2C5 1_555 1_555 1_555 1_555 148.5 no
C12 C4 C5 C6 1_555 1_555 1_555 1_555 -95.0(2) no
C12 C4 C5 H1C5 1_555 1_555 1_555 1_555 144.2 no
C12 C4 C5 H2C5 1_555 1_555 1_555 1_555 25.8 no
HC4 C4 C5 C6 1_555 1_555 1_555 1_555 147.3 no
HC4 C4 C5 H1C5 1_555 1_555 1_555 1_555 26.5 no
HC4 C4 C5 H2C5 1_555 1_555 1_555 1_555 -91.9 no
C3 C4 C12 C13 1_555 1_555 1_555 1_555 -14.3(2) no
C3 C4 C12 H1C12 1_555 1_555 1_555 1_555 -133.7 no
C3 C4 C12 H2C12 1_555 1_555 1_555 1_555 105.1 no
C5 C4 C12 C13 1_555 1_555 1_555 1_555 114.90(10) no
C5 C4 C12 H1C12 1_555 1_555 1_555 1_555 -4.5 no
C5 C4 C12 H2C12 1_555 1_555 1_555 1_555 -125.7 no
HC4 C4 C12 C13 1_555 1_555 1_555 1_555 -127.4 no
HC4 C4 C12 H1C12 1_555 1_555 1_555 1_555 113.2 no
HC4 C4 C12 H2C12 1_555 1_555 1_555 1_555 -8.0 no
C4 C5 C6 C1 1_555 1_555 1_555 1_555 -56.0(2) no
C4 C5 C6 C7 1_555 1_555 1_555 1_555 70.9(2) no
C4 C5 C6 HC6 1_555 1_555 1_555 1_555 -170.1 no
H1C5 C5 C6 C1 1_555 1_555 1_555 1_555 64.8 no
H1C5 C5 C6 C7 1_555 1_555 1_555 1_555 -168.3 no
H1C5 C5 C6 HC6 1_555 1_555 1_555 1_555 -49.3 no
H2C5 C5 C6 C1 1_555 1_555 1_555 1_555 -176.8 no
H2C5 C5 C6 C7 1_555 1_555 1_555 1_555 -49.9 no
H2C5 C5 C6 HC6 1_555 1_555 1_555 1_555 69.1 no
C1 C6 C7 O2 1_555 1_555 1_555 1_555 164.90(10) no
C1 C6 C7 C8 1_555 1_555 1_555 1_555 43.2(2) no
C1 C6 C7 C11 1_555 1_555 1_555 1_555 -77.2(2) no
C5 C6 C7 O2 1_555 1_555 1_555 1_555 41.0(2) no
C5 C6 C7 C8 1_555 1_555 1_555 1_555 -80.7(2) no
C5 C6 C7 C11 1_555 1_555 1_555 1_555 158.90(10) no
HC6 C6 C7 O2 1_555 1_555 1_555 1_555 -78.0 no
HC6 C6 C7 C8 1_555 1_555 1_555 1_555 160.2 no
HC6 C6 C7 C11 1_555 1_555 1_555 1_555 39.8 no
O2 C7 C8 C9 1_555 1_555 1_555 1_555 -162.10(10) no
O2 C7 C8 C14 1_555 1_555 1_555 1_555 -31.3(2) no
O2 C7 C8 HC8 1_555 1_555 1_555 1_555 85.7 no
C6 C7 C8 C9 1_555 1_555 1_555 1_555 -38.7(2) no
C6 C7 C8 C14 1_555 1_555 1_555 1_555 92.0(2) no
C6 C7 C8 HC8 1_555 1_555 1_555 1_555 -150.9 no
C11 C7 C8 C9 1_555 1_555 1_555 1_555 82.3(2) no
C11 C7 C8 C14 1_555 1_555 1_555 1_555 -146.90(10) no
C11 C7 C8 HC8 1_555 1_555 1_555 1_555 -29.9 no
O2 C7 C11 H1C11 1_555 1_555 1_555 1_555 -60.6 no
O2 C7 C11 H2C11 1_555 1_555 1_555 1_555 59.4 no
O2 C7 C11 H3C11 1_555 1_555 1_555 1_555 179.4 no
C6 C7 C11 H1C11 1_555 1_555 1_555 1_555 -180.0 no
C6 C7 C11 H2C11 1_555 1_555 1_555 1_555 -60.0 no
C6 C7 C11 H3C11 1_555 1_555 1_555 1_555 60.0 no
C8 C7 C11 H1C11 1_555 1_555 1_555 1_555 54.4 no
C8 C7 C11 H2C11 1_555 1_555 1_555 1_555 174.4 no
C8 C7 C11 H3C11 1_555 1_555 1_555 1_555 -65.6 no
C7 C8 C9 C2 1_555 1_555 1_555 1_555 50.2(2) no
C7 C8 C9 H1C9 1_555 1_555 1_555 1_555 -70.3 no
C7 C8 C9 H2C9 1_555 1_555 1_555 1_555 170.7 no
C14 C8 C9 C2 1_555 1_555 1_555 1_555 -85.6(2) no
C14 C8 C9 H1C9 1_555 1_555 1_555 1_555 153.9 no
C14 C8 C9 H2C9 1_555 1_555 1_555 1_555 34.9 no
HC8 C8 C9 C2 1_555 1_555 1_555 1_555 162.4 no
HC8 C8 C9 H1C9 1_555 1_555 1_555 1_555 41.9 no
HC8 C8 C9 H2C9 1_555 1_555 1_555 1_555 -77.1 no
C7 C8 C14 C13 1_555 1_555 1_555 1_555 -79.0(2) no
C7 C8 C14 H1C14 1_555 1_555 1_555 1_555 42.7 no
C7 C8 C14 H2C14 1_555 1_555 1_555 1_555 159.3 no
C9 C8 C14 C13 1_555 1_555 1_555 1_555 52.0(2) no
C9 C8 C14 H1C14 1_555 1_555 1_555 1_555 173.7 no
C9 C8 C14 H2C14 1_555 1_555 1_555 1_555 -69.7 no
HC8 C8 C14 C13 1_555 1_555 1_555 1_555 164.0 no
HC8 C8 C14 H1C14 1_555 1_555 1_555 1_555 -74.3 no
HC8 C8 C14 H2C14 1_555 1_555 1_555 1_555 42.3 no
C4 C12 C13 O1 1_555 1_555 1_555 1_555 31.0(2) no
C4 C12 C13 C14 1_555 1_555 1_555 1_555 -90.30(10) no
C4 C12 C13 C15 1_555 1_555 1_555 1_555 144.80(10) no
H1C12 C12 C13 O1 1_555 1_555 1_555 1_555 150.3 no
H1C12 C12 C13 C14 1_555 1_555 1_555 1_555 29.1 no
H1C12 C12 C13 C15 1_555 1_555 1_555 1_555 -95.8 no
H2C12 C12 C13 O1 1_555 1_555 1_555 1_555 -88.4 no
H2C12 C12 C13 C14 1_555 1_555 1_555 1_555 150.4 no
H2C12 C12 C13 C15 1_555 1_555 1_555 1_555 25.5 no
O1 C13 C14 C8 1_555 1_555 1_555 1_555 -44.2(2) no
O1 C13 C14 H1C14 1_555 1_555 1_555 1_555 -165.9 no
O1 C13 C14 H2C14 1_555 1_555 1_555 1_555 77.5 no
C12 C13 C14 C8 1_555 1_555 1_555 1_555 71.7(2) no
C12 C13 C14 H1C14 1_555 1_555 1_555 1_555 -49.9 no
C12 C13 C14 H2C14 1_555 1_555 1_555 1_555 -166.6 no
C15 C13 C14 C8 1_555 1_555 1_555 1_555 -161.70(10) no
C15 C13 C14 H1C14 1_555 1_555 1_555 1_555 76.6 no
C15 C13 C14 H2C14 1_555 1_555 1_555 1_555 -40.1 no
O1 C13 C15 H1C15 1_555 1_555 1_555 1_555 -180.0 no
O1 C13 C15 H2C15 1_555 1_555 1_555 1_555 -60.0 no
O1 C13 C15 H3C15 1_555 1_555 1_555 1_555 60.0 no
C12 C13 C15 H1C15 1_555 1_555 1_555 1_555 67.7 no
C12 C13 C15 H2C15 1_555 1_555 1_555 1_555 -172.3 no
C12 C13 C15 H3C15 1_555 1_555 1_555 1_555 -52.3 no
C14 C13 C15 H1C15 1_555 1_555 1_555 1_555 -58.6 no
C14 C13 C15 H2C15 1_555 1_555 1_555 1_555 61.4 no
C14 C13 C15 H3C15 1_555 1_555 1_555 1_555 -178.6 no
